data_1509425
loop_
_publ_author_name
'Schimek, G.L.'
'Wood, P.T.'
'Pennington, W.T.'
'Kolis, J.W.'

_publ_section_title
;
 Supercritical ammonia synthesis and characterization of four new alkali
 metal silver antimony sulfides: M Ag2 Sb S4 and M2 Ag Sb S4 (M=K, Rb)
;
_journal_name_full 'Journal of Solid State Chemistry'
_journal_page_first 277
_journal_page_last 284
_journal_paper_doi 10.1006/jssc.1996.0179
_journal_volume 123
_journal_year 1996
_chemical_formula_sum 'Ag K2 S4 Sb'
_chemical_name_systematic 'K2 (Ag Sb S4)'
_space_group_IT_number 34
_symmetry_space_group_name_Hall 'P 2 -2n'
_symmetry_space_group_name_H-M 'P n n 2'
_cell_angle_alpha 90
_cell_angle_beta 90
_cell_angle_gamma 90
_cell_formula_units_Z 4
_cell_length_a 10.348
_cell_length_b 10.522
_cell_length_c 7.946
_cell_volume 865.174
_citation_journal_id_ASTM JSSCBI
_cod_data_source_file silver1-2_373.cif
_cod_data_source_block Ag1K2S4Sb1
_cod_original_cell_volume 865.1736
_cod_original_formula_sum 'Ag1 K2 S4 Sb1'
_cod_database_code 1509425

loop_
_symmetry_equiv_pos_as_xyz
x,y,z
-x,-y,z
-x+1/2,y+1/2,z+1/2
x+1/2,-y+1/2,z+1/2

loop_
_atom_site_label
_atom_site_type_symbol
_atom_site_fract_x
_atom_site_fract_y
_atom_site_fract_z
_atom_site_occupancy
_atom_site_U_iso_or_equiv
S2 S-2 0.7104 0.5518 0.6322 1 0.0
S4 S-2 0.7201 0.9228 0.5872 1 0.0
S3 S-2 0.9238 0.7208 0.3037 1 0.0
Ag1 Ag+1 0 0 0.9519 1 0.0
K3 K+1 0.2468 0.2349 0.948 1 0.0
S1 S-2 0.55 0.7051 0.2672 1 0.0
K2 K+1 0 0 0.448 1 0.0
Ag2 Ag+1 0 0.5 0.2249 1 0.0
K1 K+1 0 0.5 0.758 1 0.0
Sb1 Sb+5 0.7272 0.7254 0.4485 1 0.0
